data_4021728
loop_
_publ_author_name
'Zhi-Guo Wang'
'Bao-Han Zhou'
'Yun-Feng Chen'
'Guo-Dong Yin'
'Yi-Tao Li'
'An-Xin Wu'
'Lyle Isaacs'

_publ_section_title
;
 Substituent Effects Control the Self-Association of Molecular Clips
 in the Crystalline State
;
_journal_name_full 'Journal of Organic Chemistry'
_journal_page_first 4502
_journal_page_last 4508
_journal_paper_doi 10.1021/jo0603375
_journal_volume 71
_journal_year 2006
_chemical_formula_moiety 'C26 H24 N6 O10'
_chemical_formula_sum 'C26 H24 N6 O10'
_chemical_formula_weight 580.51
_chemical_name_systematic
; 
 ? 
;
_space_group_IT_number 2
_space_group_name_Hall '-P 1'
_space_group_name_H-M_alt 'P -1'
_symmetry_cell_setting triclinic
_symmetry_space_group_name_Hall '-P 1'
_symmetry_space_group_name_H-M 'P -1'
_atom_sites_solution_hydrogens geom
_atom_sites_solution_primary direct
_atom_sites_solution_secondary difmap
_audit_creation_method SHELXL-97
_cell_angle_alpha 94.820(3)
_cell_angle_beta 98.701(3)
_cell_angle_gamma 90.263(4)
_cell_formula_units_Z 2
_cell_length_a 8.4288(16)
_cell_length_b 11.561(2)
_cell_length_c 13.722(3)
_cell_measurement_reflns_used 3247
_cell_measurement_temperature 292(2)
_cell_measurement_theta_max 25.37
_cell_measurement_theta_min 2.22
_cell_volume 1316.9(4)
_computing_cell_refinement 'Bruker SMART'
_computing_data_collection 'Bruker SMART'
_computing_data_reduction 'Bruker SAINT'
_computing_molecular_graphics 'Bruker SHELXTL'
_computing_publication_material 'Bruker SHELXTL'
_computing_structure_refinement 'SHELXL-97 (Sheldrick, 1997)'
_computing_structure_solution 'SHELXS-97 (Sheldrick, 1990)'
_diffrn_ambient_temperature 292(2)
_diffrn_measured_fraction_theta_full 0.987
_diffrn_measured_fraction_theta_max 0.987
_diffrn_measurement_device_type 'CCD area detector'
_diffrn_measurement_method 'phi and omega scans'
_diffrn_radiation_monochromator graphite
_diffrn_radiation_source 'fine-focus sealed tube'
_diffrn_radiation_type MoK\a
_diffrn_radiation_wavelength 0.71073
_diffrn_reflns_av_R_equivalents 0.0232
_diffrn_reflns_av_sigmaI/netI 0.0409
_diffrn_reflns_limit_h_max 9
_diffrn_reflns_limit_h_min -10
_diffrn_reflns_limit_k_max 13
_diffrn_reflns_limit_k_min -13
_diffrn_reflns_limit_l_max 15
_diffrn_reflns_limit_l_min -16
_diffrn_reflns_number 7517
_diffrn_reflns_theta_full 25.00
_diffrn_reflns_theta_max 25.00
_diffrn_reflns_theta_min 1.51
_exptl_absorpt_coefficient_mu 0.115
_exptl_absorpt_correction_type none
_exptl_crystal_colour colourless
_exptl_crystal_density_diffrn 1.464
_exptl_crystal_density_method 'not measured'
_exptl_crystal_description block
_exptl_crystal_F_000 604
_exptl_crystal_size_max 0.20
_exptl_crystal_size_mid 0.20
_exptl_crystal_size_min 0.08
_refine_diff_density_max 0.501
_refine_diff_density_min -0.366
_refine_diff_density_rms 0.056
_refine_ls_extinction_method none
_refine_ls_goodness_of_fit_ref 1.039
_refine_ls_hydrogen_treatment constr
_refine_ls_matrix_type full
_refine_ls_number_parameters 382
_refine_ls_number_reflns 4568
_refine_ls_number_restraints 6
_refine_ls_restrained_S_all 1.059
_refine_ls_R_factor_all 0.0734
_refine_ls_R_factor_gt 0.0578
_refine_ls_shift/su_max 0.000
_refine_ls_shift/su_mean 0.000
_refine_ls_structure_factor_coef Fsqd
_refine_ls_weighting_details 'calc w=1/[\s^2^(Fo^2^)+(0.0996P)^2^+0.5840P] where P=(Fo^2^+2Fc^2^)/3'
_refine_ls_weighting_scheme calc
_refine_ls_wR_factor_gt 0.1630
_refine_ls_wR_factor_ref 0.1803
_reflns_number_gt 3541
_reflns_number_total 4568
_reflns_threshold_expression >2sigma(I)
_cod_data_source_file jo0603375si20060217_102504.cif
_cod_depositor_comments
;
The following automatic conversions were performed:
'_symmetry_cell_setting' value 'Triclinic' changed to 'triclinic'
according to '/home/saulius/struct/CIF-dictionaries/cif_core.dic'
dictionary named 'cif_core.dic' version 2.4.1 from 2010-06-29.

Automatic conversion script
Id: cif_fix_enum 1527 2010-12-29 10:47:43Z saulius 
;
_cod_database_code 4021728

loop_
_symmetry_equiv_pos_as_xyz
'x, y, z'
'-x, -y, -z'

loop_
_atom_site_label
_atom_site_type_symbol
_atom_site_fract_x
_atom_site_fract_y
_atom_site_fract_z
_atom_site_U_iso_or_equiv
_atom_site_adp_type
_atom_site_occupancy
_atom_site_symmetry_multiplicity
_atom_site_calc_flag
_atom_site_refinement_flags
_atom_site_disorder_assembly
_atom_site_disorder_group
C1 C 1.0886(3) 0.9573(2) 0.7386(2) 0.0388(6) Uani 1 1 d . . .
C2 C 1.2006(3) 0.9707(2) 0.6752(2) 0.0473(7) Uani 1 1 d . . .
H2 H 1.2922 0.9257 0.6807 0.057 Uiso 1 1 calc R . .
C3 C 1.1782(4) 1.0491(2) 0.6043(2) 0.0512(7) Uani 1 1 d . . .
H3 H 1.2526 1.0566 0.5615 0.061 Uiso 1 1 calc R . .
C4 C 1.0440(3) 1.1159(2) 0.5985(2) 0.0450(7) Uani 1 1 d . . .
C5 C 0.9312(3) 1.1070(2) 0.6621(2) 0.0427(6) Uani 1 1 d . . .
H5 H 0.8414 1.1538 0.6570 0.051 Uiso 1 1 calc R . .
C6 C 0.9541(3) 1.0287(2) 0.73228(19) 0.0366(6) Uani 1 1 d . . .
C7 C 0.8329(3) 1.0200(2) 0.8028(2) 0.0425(6) Uani 1 1 d . . .
H7A H 0.8871 1.0374 0.8700 0.051 Uiso 1 1 calc R . .
H7B H 0.7519 1.0784 0.7896 0.051 Uiso 1 1 calc R . .
C8 C 1.1149(3) 0.8673(2) 0.8126(2) 0.0423(6) Uani 1 1 d . . .
H8A H 1.2140 0.8274 0.8052 0.051 Uiso 1 1 calc R . .
H8B H 1.1275 0.9062 0.8788 0.051 Uiso 1 1 calc R . .
C9 C 0.6369(3) 0.8756(2) 0.7150(2) 0.0403(6) Uani 1 1 d . . .
C10 C 0.9805(3) 0.6790(2) 0.74273(18) 0.0380(6) Uani 1 1 d . . .
C11 C 0.8322(3) 0.8073(2) 0.83492(19) 0.0385(6) Uani 1 1 d . . .
C12 C 0.8563(4) 0.8186(2) 0.9487(2) 0.0478(7) Uani 1 1 d . . .
C13 C 0.9272(5) 0.7140(3) 1.0897(2) 0.0741(10) Uani 1 1 d . . .
H13A H 1.0200 0.7615 1.1193 0.089 Uiso 1 1 calc R . .
H13B H 0.8342 0.7450 1.1161 0.089 Uiso 1 1 calc R . .
C14 C 0.9514(7) 0.5958(4) 1.1148(3) 0.1047(16) Uani 1 1 d . . .
H14A H 0.8607 0.5485 1.0841 0.157 Uiso 1 1 calc R . .
H14B H 0.9630 0.5938 1.1853 0.157 Uiso 1 1 calc R . .
H14C H 1.0467 0.5667 1.0916 0.157 Uiso 1 1 calc R . .
C15 C 0.7218(3) 0.7024(2) 0.78302(19) 0.0417(6) Uani 1 1 d . . .
C16 C 0.6310(4) 0.6375(3) 0.8518(2) 0.0610(9) Uani 1 1 d . . .
C17 C 0.4556(7) 0.6701(6) 0.9723(4) 0.129(2) Uani 1 1 d . . .
H17A H 0.5242 0.6272 1.0193 0.155 Uiso 1 1 calc R A 1
H17B H 0.3699 0.6185 0.9386 0.155 Uiso 1 1 calc R A 1
C18 C 0.3879(8) 0.7701(8) 1.0243(5) 0.201(4) Uani 1 1 d U B 1
H18A H 0.4637 0.7987 1.0806 0.301 Uiso 1 1 calc R B 1
H18B H 0.2905 0.7465 1.0459 0.301 Uiso 1 1 calc R B 1
H18C H 0.3653 0.8303 0.9803 0.301 Uiso 1 1 calc R B 1
C19 C 0.4978(3) 0.6941(3) 0.6375(2) 0.0481(7) Uani 1 1 d . . .
H19A H 0.4087 0.7429 0.6150 0.058 Uiso 1 1 calc R . .
H19B H 0.4547 0.6278 0.6645 0.058 Uiso 1 1 calc R . .
C20 C 0.7746(4) 0.5351(2) 0.6605(2) 0.0482(7) Uani 1 1 d . . .
H20A H 0.6920 0.4902 0.6832 0.058 Uiso 1 1 calc R . .
H20B H 0.8631 0.4838 0.6521 0.058 Uiso 1 1 calc R . .
C21 C 0.7077(3) 0.5758(2) 0.5612(2) 0.0404(6) Uani 1 1 d . . .
C22 C 0.7747(3) 0.5372(2) 0.4785(2) 0.0446(7) Uani 1 1 d . . .
H22 H 0.8571 0.4838 0.4848 0.053 Uiso 1 1 calc R . .
C23 C 0.7224(3) 0.5761(2) 0.3870(2) 0.0473(7) Uani 1 1 d . . .
H23 H 0.7696 0.5508 0.3321 0.057 Uiso 1 1 calc R . .
C24 C 0.5986(3) 0.6535(2) 0.3792(2) 0.0457(7) Uani 1 1 d . . .
C25 C 0.5228(3) 0.6902(2) 0.4590(2) 0.0447(7) Uani 1 1 d . . .
H25 H 0.4363 0.7399 0.4511 0.054 Uiso 1 1 calc R . .
C26 C 0.5779(3) 0.6518(2) 0.55027(19) 0.0391(6) Uani 1 1 d . . .
N1 N 1.0134(3) 1.1959(2) 0.5205(2) 0.0566(7) Uani 1 1 d . . .
N2 N 0.7538(3) 0.90688(18) 0.79537(16) 0.0394(5) Uani 1 1 d . . .
N3 N 0.9843(3) 0.78137(18) 0.80198(16) 0.0384(5) Uani 1 1 d . . .
N4 N 0.6058(3) 0.75901(19) 0.71493(16) 0.0425(6) Uani 1 1 d . . .
N5 N 0.8312(3) 0.62826(18) 0.73708(16) 0.0424(5) Uani 1 1 d . . .
N6 N 0.5418(4) 0.6978(2) 0.2834(2) 0.0610(7) Uani 1 1 d . . .
O1 O 1.1006(3) 1.1912(2) 0.45675(18) 0.0675(6) Uani 1 1 d . . .
O2 O 0.9027(4) 1.2626(2) 0.5232(2) 0.0882(9) Uani 1 1 d . . .
O3 O 0.5701(2) 0.94030(18) 0.65782(16) 0.0544(5) Uani 1 1 d . . .
O4 O 1.0914(2) 0.63907(17) 0.70501(15) 0.0530(5) Uani 1 1 d . . .
O5 O 0.8403(3) 0.90523(19) 0.99864(16) 0.0716(7) Uani 1 1 d . . .
O6 O 0.9031(3) 0.71856(18) 0.98274(14) 0.0581(6) Uani 1 1 d . . .
O7 O 0.6350(4) 0.5354(2) 0.8580(2) 0.1002(10) Uani 1 1 d . . .
O8 O 0.5477(3) 0.7126(3) 0.90112(18) 0.0775(7) Uani 1 1 d . B .
O9 O 0.6280(4) 0.6862(3) 0.2203(2) 0.0987(10) Uani 1 1 d . . .
O10 O 0.4094(4) 0.7415(3) 0.27110(19) 0.0902(9) Uani 1 1 d . . .

loop_
_atom_site_aniso_label
_atom_site_aniso_U_11
_atom_site_aniso_U_22
_atom_site_aniso_U_33
_atom_site_aniso_U_23
_atom_site_aniso_U_13
_atom_site_aniso_U_12
C1 0.0340(13) 0.0335(13) 0.0469(15) 0.0004(11) 0.0020(11) -0.0036(10)
C2 0.0353(14) 0.0432(15) 0.0648(19) 0.0053(14) 0.0117(13) 0.0010(12)
C3 0.0459(16) 0.0476(16) 0.0632(19) 0.0063(14) 0.0183(14) -0.0067(13)
C4 0.0489(16) 0.0359(14) 0.0498(16) 0.0056(12) 0.0057(13) -0.0091(12)
C5 0.0401(15) 0.0324(13) 0.0535(17) 0.0005(12) 0.0024(12) 0.0007(11)
C6 0.0334(13) 0.0317(13) 0.0432(14) -0.0018(11) 0.0036(11) -0.0034(10)
C7 0.0444(15) 0.0345(14) 0.0477(16) -0.0032(12) 0.0078(12) 0.0044(11)
C8 0.0361(14) 0.0411(14) 0.0471(16) 0.0018(12) -0.0012(11) 0.0037(11)
C9 0.0319(13) 0.0459(15) 0.0445(15) -0.0024(12) 0.0138(12) 0.0010(12)
C10 0.0470(15) 0.0343(13) 0.0327(13) 0.0056(10) 0.0046(11) 0.0063(11)
C11 0.0426(14) 0.0368(13) 0.0354(14) -0.0008(11) 0.0058(11) -0.0037(11)
C12 0.0589(18) 0.0430(16) 0.0416(16) -0.0016(13) 0.0111(13) -0.0077(13)
C13 0.110(3) 0.074(2) 0.0382(17) 0.0060(16) 0.0106(18) -0.010(2)
C14 0.146(4) 0.110(4) 0.065(3) 0.036(2) 0.022(3) 0.033(3)
C15 0.0485(16) 0.0418(14) 0.0339(14) -0.0002(11) 0.0053(12) -0.0062(12)
C16 0.071(2) 0.066(2) 0.0453(18) 0.0022(16) 0.0083(16) -0.0247(17)
C17 0.106(4) 0.219(7) 0.074(3) 0.023(4) 0.047(3) -0.033(4)
C18 0.154(6) 0.376(11) 0.110(4) 0.120(6) 0.081(4) 0.145(7)
C19 0.0388(15) 0.0568(17) 0.0468(16) -0.0077(13) 0.0071(12) -0.0070(13)
C20 0.0596(18) 0.0326(14) 0.0490(16) -0.0020(12) 0.0005(14) -0.0045(12)
C21 0.0414(14) 0.0310(13) 0.0463(15) -0.0043(11) 0.0029(12) -0.0080(11)
C22 0.0420(15) 0.0365(14) 0.0524(17) -0.0078(12) 0.0046(12) 0.0004(11)
C23 0.0492(16) 0.0468(16) 0.0462(17) -0.0063(13) 0.0141(13) -0.0005(13)
C24 0.0515(16) 0.0446(15) 0.0391(15) -0.0010(12) 0.0036(12) -0.0023(13)
C25 0.0393(15) 0.0411(15) 0.0506(17) -0.0039(12) 0.0010(12) -0.0007(12)
C26 0.0350(13) 0.0389(14) 0.0416(15) -0.0052(11) 0.0050(11) -0.0080(11)
N1 0.0623(17) 0.0457(14) 0.0623(17) 0.0129(12) 0.0070(14) -0.0084(13)
N2 0.0388(12) 0.0377(12) 0.0412(12) -0.0008(9) 0.0067(10) -0.0020(9)
N3 0.0424(12) 0.0346(11) 0.0380(12) 0.0013(9) 0.0063(9) 0.0007(9)
N4 0.0409(12) 0.0454(13) 0.0404(13) -0.0047(10) 0.0077(10) -0.0043(10)
N5 0.0514(14) 0.0346(11) 0.0395(12) -0.0017(9) 0.0038(10) -0.0012(10)
N6 0.0753(19) 0.0631(17) 0.0449(15) 0.0041(12) 0.0098(14) 0.0060(15)
O1 0.0777(16) 0.0675(15) 0.0604(14) 0.0142(11) 0.0164(12) -0.0201(12)
O2 0.095(2) 0.0741(17) 0.108(2) 0.0475(16) 0.0306(17) 0.0279(16)
O3 0.0396(11) 0.0580(13) 0.0640(13) 0.0082(11) 0.0002(10) 0.0098(9)
O4 0.0560(12) 0.0474(11) 0.0558(12) -0.0004(9) 0.0113(10) 0.0152(10)
O5 0.114(2) 0.0551(13) 0.0441(12) -0.0101(11) 0.0160(13) -0.0019(13)
O6 0.0848(16) 0.0553(13) 0.0339(11) 0.0043(9) 0.0073(10) -0.0016(11)
O7 0.158(3) 0.0683(18) 0.0808(19) 0.0126(14) 0.0369(19) -0.0440(18)
O8 0.0744(16) 0.107(2) 0.0582(15) 0.0103(14) 0.0317(13) -0.0091(14)
O9 0.097(2) 0.151(3) 0.0573(16) 0.0307(17) 0.0289(15) 0.019(2)
O10 0.103(2) 0.106(2) 0.0628(16) 0.0190(15) 0.0076(15) 0.0491(18)

loop_
_atom_type_symbol
_atom_type_description
_atom_type_scat_dispersion_real
_atom_type_scat_dispersion_imag
_atom_type_scat_source
C C 0.0033 0.0016 'International Tables Vol C Tables 4.2.6.8 and 6.1.1.4'
H H 0.0000 0.0000 'International Tables Vol C Tables 4.2.6.8 and 6.1.1.4'
N N 0.0061 0.0033 'International Tables Vol C Tables 4.2.6.8 and 6.1.1.4'
O O 0.0106 0.0060 'International Tables Vol C Tables 4.2.6.8 and 6.1.1.4'

loop_
_geom_angle_atom_site_label_1
_geom_angle_atom_site_label_2
_geom_angle_atom_site_label_3
_geom_angle
C2 C1 C6 119.0(3)
C2 C1 C8 119.5(2)
C6 C1 C8 121.6(2)
C3 C2 C1 121.3(3)
C3 C2 H2 119.4
C1 C2 H2 119.4
C4 C3 C2 118.4(3)
C4 C3 H3 120.8
C2 C3 H3 120.8
C3 C4 C5 121.9(3)
C3 C4 N1 119.4(3)
C5 C4 N1 118.6(3)
C6 C5 C4 119.3(2)
C6 C5 H5 120.3
C4 C5 H5 120.3
C5 C6 C1 120.0(2)
C5 C6 C7 119.5(2)
C1 C6 C7 120.5(2)
N2 C7 C6 113.9(2)
N2 C7 H7A 108.8
C6 C7 H7A 108.8
N2 C7 H7B 108.8
C6 C7 H7B 108.8
H7A C7 H7B 107.7
N3 C8 C1 113.6(2)
N3 C8 H8A 108.8
C1 C8 H8A 108.8
N3 C8 H8B 108.8
C1 C8 H8B 108.8
H8A C8 H8B 107.7
O3 C9 N4 126.3(3)
O3 C9 N2 126.1(3)
N4 C9 N2 107.5(2)
O4 C10 N5 126.2(2)
O4 C10 N3 125.7(3)
N5 C10 N3 108.1(2)
N2 C11 N3 114.6(2)
N2 C11 C12 111.4(2)
N3 C11 C12 109.1(2)
N2 C11 C15 103.5(2)
N3 C11 C15 102.43(19)
C12 C11 C15 115.6(2)
O5 C12 O6 124.9(3)
O5 C12 C11 124.9(3)
O6 C12 C11 110.1(2)
C14 C13 O6 110.4(3)
C14 C13 H13A 109.6
O6 C13 H13A 109.6
C14 C13 H13B 109.6
O6 C13 H13B 109.6
H13A C13 H13B 108.1
C13 C14 H14A 109.5
C13 C14 H14B 109.5
H14A C14 H14B 109.5
C13 C14 H14C 109.5
H14A C14 H14C 109.5
H14B C14 H14C 109.5
N5 C15 N4 114.9(2)
N5 C15 C16 112.1(2)
N4 C15 C16 108.5(2)
N5 C15 C11 103.4(2)
N4 C15 C11 102.3(2)
C16 C15 C11 115.5(2)
O7 C16 O8 126.0(3)
O7 C16 C15 124.5(3)
O8 C16 C15 109.4(3)
O8 C17 C18 108.6(5)
O8 C17 H17A 110.0
C18 C17 H17A 110.0
O8 C17 H17B 110.0
C18 C17 H17B 110.0
H17A C17 H17B 108.4
C17 C18 H18A 109.5
C17 C18 H18B 109.5
C17 C18 H18C 109.5
N4 C19 C26 112.9(2)
N4 C19 H19A 109.0
C26 C19 H19A 109.0
N4 C19 H19B 109.0
C26 C19 H19B 109.0
H19A C19 H19B 107.8
N5 C20 C21 114.7(2)
N5 C20 H20A 108.6
C21 C20 H20A 108.6
N5 C20 H20B 108.6
C21 C20 H20B 108.6
H20A C20 H20B 107.6
C22 C21 C26 119.0(3)
C22 C21 C20 119.5(2)
C26 C21 C20 121.5(2)
C23 C22 C21 121.6(3)
C23 C22 H22 119.2
C21 C22 H22 119.2
C24 C23 C22 118.1(3)
C24 C23 H23 121.0
C22 C23 H23 121.0
C23 C24 C25 122.3(3)
C23 C24 N6 119.4(3)
C25 C24 N6 118.3(3)
C26 C25 C24 119.0(3)
C26 C25 H25 120.5
C24 C25 H25 120.5
C25 C26 C21 120.0(2)
C25 C26 C19 118.9(2)
C21 C26 C19 121.1(3)
O2 N1 O1 124.1(3)
O2 N1 C4 118.0(3)
O1 N1 C4 118.0(3)
C9 N2 C11 111.8(2)
C9 N2 C7 119.2(2)
C11 N2 C7 122.7(2)
C10 N3 C11 113.0(2)
C10 N3 C8 123.3(2)
C11 N3 C8 122.3(2)
C9 N4 C19 123.1(2)
C9 N4 C15 113.0(2)
C19 N4 C15 121.9(2)
C10 N5 C15 112.5(2)
C10 N5 C20 121.1(2)
C15 N5 C20 122.0(2)
O9 N6 O10 123.9(3)
O9 N6 C24 117.8(3)
O10 N6 C24 118.3(3)
C12 O6 C13 116.9(2)
C16 O8 C17 118.7(4)

loop_
_geom_bond_atom_site_label_1
_geom_bond_atom_site_label_2
_geom_bond_distance
C1 C2 1.394(4)
C1 C6 1.401(4)
C1 C8 1.508(4)
C2 C3 1.377(4)
C2 H2 0.9300
C3 C4 1.369(4)
C3 H3 0.9300
C4 C5 1.394(4)
C4 N1 1.467(4)
C5 C6 1.370(4)
C5 H5 0.9300
C6 C7 1.518(4)
C7 N2 1.454(3)
C7 H7A 0.9700
C7 H7B 0.9700
C8 N3 1.462(3)
C8 H8A 0.9700
C8 H8B 0.9700
C9 O3 1.209(3)
C9 N4 1.372(4)
C9 N2 1.385(3)
C10 O4 1.211(3)
C10 N5 1.375(4)
C10 N3 1.376(3)
C11 N2 1.435(3)
C11 N3 1.447(3)
C11 C12 1.538(4)
C11 C15 1.578(4)
C12 O5 1.186(3)
C12 O6 1.323(4)
C13 C14 1.445(6)
C13 O6 1.456(4)
C13 H13A 0.9700
C13 H13B 0.9700
C14 H14A 0.9600
C14 H14B 0.9600
C14 H14C 0.9600
C15 N5 1.440(3)
C15 N4 1.445(4)
C15 C16 1.540(4)
C16 O7 1.191(4)
C16 O8 1.324(4)
C17 O8 1.451(5)
C17 C18 1.470(9)
C17 H17A 0.9700
C17 H17B 0.9700
C18 H18A 0.9600
C18 H18B 0.9600
C18 H18C 0.9600
C19 N4 1.445(3)
C19 C26 1.509(4)
C19 H19A 0.9700
C19 H19B 0.9700
C20 N5 1.465(3)
C20 C21 1.508(4)
C20 H20A 0.9700
C20 H20B 0.9700
C21 C22 1.384(4)
C21 C26 1.405(4)
C22 C23 1.380(4)
C22 H22 0.9300
C23 C24 1.376(4)
C23 H23 0.9300
C24 C25 1.386(4)
C24 N6 1.464(4)
C25 C26 1.378(4)
C25 H25 0.9300
N1 O2 1.216(4)
N1 O1 1.223(3)
N6 O9 1.212(4)
N6 O10 1.221(4)

loop_
_geom_hbond_atom_site_label_D
_geom_hbond_atom_site_label_H
_geom_hbond_atom_site_label_A
_geom_hbond_distance_DH
_geom_hbond_distance_HA
_geom_hbond_distance_DA
_geom_hbond_angle_DHA
_geom_hbond_site_symmetry_A
C23 H23 O4 0.93 2.54 3.218(3) 129.7 2_766
C2 H2 O3 0.93 2.42 3.178(3) 139.0 1_655
C13 H13B O9 0.97 2.54 3.336(5) 139.8 1_556

loop_
_geom_torsion_atom_site_label_1
_geom_torsion_atom_site_label_2
_geom_torsion_atom_site_label_3
_geom_torsion_atom_site_label_4
_geom_torsion
C6 C1 C2 C3 -2.5(4)
C8 C1 C2 C3 177.8(3)
C1 C2 C3 C4 1.1(4)
C2 C3 C4 C5 0.5(4)
C2 C3 C4 N1 -177.0(3)
C3 C4 C5 C6 -0.5(4)
N1 C4 C5 C6 176.9(2)
C4 C5 C6 C1 -0.9(4)
C4 C5 C6 C7 179.1(2)
C2 C1 C6 C5 2.4(4)
C8 C1 C6 C5 -177.9(2)
C2 C1 C6 C7 -177.6(2)
C8 C1 C6 C7 2.1(4)
C5 C6 C7 N2 118.6(3)
C1 C6 C7 N2 -61.4(3)
C2 C1 C8 N3 -121.7(3)
C6 C1 C8 N3 58.6(3)
N2 C11 C12 O5 -12.9(4)
N3 C11 C12 O5 114.6(3)
C15 C11 C12 O5 -130.6(3)
N2 C11 C12 O6 169.4(2)
N3 C11 C12 O6 -63.1(3)
C15 C11 C12 O6 51.7(3)
N2 C11 C15 N5 124.8(2)
N3 C11 C15 N5 5.3(2)
C12 C11 C15 N5 -113.2(2)
N2 C11 C15 N4 5.1(2)
N3 C11 C15 N4 -114.3(2)
C12 C11 C15 N4 127.2(2)
N2 C11 C15 C16 -112.5(3)
N3 C11 C15 C16 128.1(3)
C12 C11 C15 C16 9.6(4)
N5 C15 C16 O7 -8.4(5)
N4 C15 C16 O7 119.4(4)
C11 C15 C16 O7 -126.5(4)
N5 C15 C16 O8 172.3(2)
N4 C15 C16 O8 -59.8(3)
C11 C15 C16 O8 54.3(3)
N5 C20 C21 C22 122.1(3)
N5 C20 C21 C26 -58.1(4)
C26 C21 C22 C23 3.3(4)
C20 C21 C22 C23 -177.0(2)
C21 C22 C23 C24 -1.2(4)
C22 C23 C24 C25 -1.9(4)
C22 C23 C24 N6 179.1(3)
C23 C24 C25 C26 2.8(4)
N6 C24 C25 C26 -178.2(3)
C24 C25 C26 C21 -0.7(4)
C24 C25 C26 C19 178.6(2)
C22 C21 C26 C25 -2.3(4)
C20 C21 C26 C25 178.0(2)
C22 C21 C26 C19 178.5(2)
C20 C21 C26 C19 -1.2(4)
N4 C19 C26 C25 -118.2(3)
N4 C19 C26 C21 61.0(3)
C3 C4 N1 O2 -172.5(3)
C5 C4 N1 O2 9.9(4)
C3 C4 N1 O1 7.6(4)
C5 C4 N1 O1 -169.9(3)
O3 C9 N2 C11 -167.5(2)
N4 C9 N2 C11 15.2(3)
O3 C9 N2 C7 -14.7(4)
N4 C9 N2 C7 167.9(2)
N3 C11 N2 C9 98.2(2)
C12 C11 N2 C9 -137.3(2)
C15 C11 N2 C9 -12.5(3)
N3 C11 N2 C7 -53.4(3)
C12 C11 N2 C7 71.1(3)
C15 C11 N2 C7 -164.1(2)
C6 C7 N2 C9 -74.5(3)
C6 C7 N2 C11 75.1(3)
O4 C10 N3 C11 179.0(2)
N5 C10 N3 C11 -3.2(3)
O4 C10 N3 C8 12.0(4)
N5 C10 N3 C8 -170.3(2)
N2 C11 N3 C10 -112.8(2)
C12 C11 N3 C10 121.5(2)
C15 C11 N3 C10 -1.5(3)
N2 C11 N3 C8 54.4(3)
C12 C11 N3 C8 -71.3(3)
C15 C11 N3 C8 165.7(2)
C1 C8 N3 C10 90.2(3)
C1 C8 N3 C11 -75.7(3)
O3 C9 N4 C19 7.1(4)
N2 C9 N4 C19 -175.5(2)
O3 C9 N4 C15 171.2(2)
N2 C9 N4 C15 -11.5(3)
C26 C19 N4 C9 85.1(3)
C26 C19 N4 C15 -77.5(3)
N5 C15 N4 C9 -107.6(2)
C16 C15 N4 C9 126.1(2)
C11 C15 N4 C9 3.7(3)
N5 C15 N4 C19 56.7(3)
C16 C15 N4 C19 -69.6(3)
C11 C15 N4 C19 167.9(2)
O4 C10 N5 C15 -175.1(2)
N3 C10 N5 C15 7.2(3)
O4 C10 N5 C20 -18.2(4)
N3 C10 N5 C20 164.0(2)
N4 C15 N5 C10 102.8(3)
C16 C15 N5 C10 -132.8(2)
C11 C15 N5 C10 -7.8(3)
N4 C15 N5 C20 -53.8(3)
C16 C15 N5 C20 70.6(3)
C11 C15 N5 C20 -164.4(2)
C21 C20 N5 C10 -81.5(3)
C21 C20 N5 C15 73.1(3)
C23 C24 N6 O9 -16.6(4)
C25 C24 N6 O9 164.4(3)
C23 C24 N6 O10 161.7(3)
C25 C24 N6 O10 -17.3(4)
O5 C12 O6 C13 3.8(5)
C11 C12 O6 C13 -178.5(3)
C14 C13 O6 C12 170.4(4)
O7 C16 O8 C17 2.2(6)
C15 C16 O8 C17 -178.6(3)
C18 C17 O8 C16 174.2(4)
